data_7055020
loop_
_publ_author_name
'Mahendiran, Dharmasivam'
'Gurumoorthy, Perumal'
'Gunasekaran, Krishnasamy'
'Senthil Kumar, Raju'
'Rahiman, Aziz Kalilur'

_publ_section_title
;
 Structural modeling, in vitro antiproliferative activity, and the effect
 of substituents on the DNA fastening and scission actions of heteroleptic
 copper(ii) complexes with terpyridines and naproxen
;
_journal_issue 10
_journal_name_full 'New J. Chem.'
_journal_page_first 7895
_journal_paper_doi 10.1039/C5NJ01059D
_journal_volume 39
_journal_year 2015
_chemical_absolute_configuration unk
_chemical_formula_sum 'C33.5 H30 Cl Cu N3 O5.5'
_chemical_formula_weight 661.59
_chemical_name_systematic
;
 ?
;
_space_group_crystal_system triclinic
_space_group_IT_number 1
_space_group_name_Hall 'P 1'
_space_group_name_H-M_alt 'P 1'
_symmetry_space_group_name_Hall 'P 1'
_symmetry_space_group_name_H-M 'P 1'
_atom_sites_solution_hydrogens mixed
_audit_creation_method SHELXL-2012
_audit_update_record
;
2015-07-20 deposited with the CCDC.
2015-07-23 downloaded from the CCDC.
;
_cell_angle_alpha 83.522(5)
_cell_angle_beta 84.936(5)
_cell_angle_gamma 69.681(5)
_cell_formula_units_Z 2
_cell_length_a 8.590(5)
_cell_length_b 10.579(5)
_cell_length_c 18.094(5)
_cell_measurement_reflns_used 11555
_cell_measurement_temperature 293(2)
_cell_measurement_theta_max 26.435
_cell_measurement_theta_min 2.061
_cell_volume 1530.0(12)
_computing_cell_refinement APEX2
_computing_data_collection 'APEX2 (Bruker, 2008)'
_computing_data_reduction 'SAINT (Bruker, 2008)'
_computing_molecular_graphics 'ORTEP3 (Farrugia, 2012)'
_computing_publication_material 'SHELXL-12 (Sheldrick, 2013)'
_computing_structure_refinement 'SHELXL-12 (Sheldrick, 2013)'
_computing_structure_solution 'SHELXS-12 (Sheldrick, 2013)'
_diffrn_ambient_temperature 293(2)
_diffrn_measured_fraction_theta_full 0.999
_diffrn_measured_fraction_theta_max 0.999
_diffrn_measurement_device_type 'Bruker SMART APEXII area-detector diffractometer'
_diffrn_measurement_method '\w and \f scans'
_diffrn_radiation_monochromator graphite
_diffrn_radiation_type MoK\a
_diffrn_radiation_wavelength 0.71073
_diffrn_reflns_av_R_equivalents 0.0375
_diffrn_reflns_av_unetI/netI 0.0600
_diffrn_reflns_laue_measured_fraction_full 0.999
_diffrn_reflns_laue_measured_fraction_max 0.999
_diffrn_reflns_limit_h_max 10
_diffrn_reflns_limit_h_min -10
_diffrn_reflns_limit_k_max 13
_diffrn_reflns_limit_k_min -13
_diffrn_reflns_limit_l_max 22
_diffrn_reflns_limit_l_min -22
_diffrn_reflns_number 23162
_diffrn_reflns_point_group_measured_fraction_full 0.999
_diffrn_reflns_point_group_measured_fraction_max 0.918
_diffrn_reflns_theta_full 25.242
_diffrn_reflns_theta_max 26.435
_diffrn_reflns_theta_min 2.061
_diffrn_source 'fine-focus sealed tube'
_exptl_absorpt_coefficient_mu 0.850
_exptl_absorpt_correction_T_max 0.919
_exptl_absorpt_correction_T_min 0.858
_exptl_absorpt_correction_type multi-scan
_exptl_absorpt_process_details '(<i>SADABS</i>; Bruker, 2008)'
_exptl_crystal_colour green
_exptl_crystal_density_diffrn 1.436
_exptl_crystal_description block
_exptl_crystal_F_000 684
_exptl_crystal_size_max 0.200
_exptl_crystal_size_mid 0.150
_exptl_crystal_size_min 0.100
_refine_diff_density_max 0.372
_refine_diff_density_min -0.213
_refine_diff_density_rms 0.049
_refine_ls_abs_structure_details
;
 Flack x determined using 3502 quotients [(I+)-(I-)]/[(I+)+(I-)]
 (Parsons and Flack (2004), Acta Cryst. A60, s61).
;
_refine_ls_abs_structure_Flack 0.032(9)
_refine_ls_extinction_method none
_refine_ls_goodness_of_fit_ref 0.973
_refine_ls_hydrogen_treatment mixed
_refine_ls_matrix_type full
_refine_ls_number_parameters 812
_refine_ls_number_reflns 11555
_refine_ls_number_restraints 26
_refine_ls_restrained_S_all 1.029
_refine_ls_R_factor_all 0.0599
_refine_ls_R_factor_gt 0.0406
_refine_ls_shift/su_max 0.000
_refine_ls_shift/su_mean 0.000
_refine_ls_structure_factor_coef Fsqd
_refine_ls_weighting_details
;
 w=1/[\s^2^(Fo^2^)+(0.0531P)^2^]
 where P=(Fo^2^+2Fc^2^)/3
;
_refine_ls_weighting_scheme calc
_refine_ls_wR_factor_gt 0.0952
_refine_ls_wR_factor_ref 0.1053
_reflns_Friedel_coverage 0.838
_reflns_friedel_fraction_full 0.866
_reflns_friedel_fraction_max 0.838
_reflns_number_gt 8800
_reflns_number_total 11555
_reflns_threshold_expression 'I > 2\s(I)'
_cod_data_source_file c5nj01059d2.cif
_cod_data_source_block shelxl
_cod_depositor_comments
;
Adding full bibliography for 7055019--7055020.cif.

2017-03-01
Z value and formula fixed to values more according to usual
chemical conventions.                 miguel
;
_cod_original_formula_sum 'C67 H60 Cl2 Cu2 N6 O11'
_cod_original_formula_weight 1323.19
_cod_original_formula_moiety 'C67 H60 Cl2 Cu2 N6 O11'
_cod_original_formula_units_Z 1
_cod_database_code 7055020
_shelx_space_group_comment
;
The symmetry employed for this shelxl refinement is uniquely defined
by the following loop, which should always be used as a source of
symmetry information in preference to the above space-group names.
They are only intended as comments.
;
_shelx_estimated_absorpt_t_min 0.848
_shelx_estimated_absorpt_t_max 0.920
_shelxl_version_number 2012-9

loop_
_space_group_symop_operation_xyz
'x, y, z'

loop_
_atom_site_label
_atom_site_type_symbol
_atom_site_fract_x
_atom_site_fract_y
_atom_site_fract_z
_atom_site_U_iso_or_equiv
_atom_site_adp_type
_atom_site_occupancy
_atom_site_site_symmetry_order
_atom_site_calc_flag
_atom_site_refinement_flags_posn
_atom_site_refinement_flags_adp
C1 C -0.1767(14) -0.0803(9) 0.6071(5) 0.078(3) Uani 1 1 d . .
H1 H -0.2592 -0.0946 0.6403 0.093 Uiso 1 1 calc R U
C2 C -0.0237(14) -0.1061(10) 0.6237(5) 0.081(3) Uani 1 1 d . .
H2 H 0.0208 -0.1406 0.6697 0.098 Uiso 1 1 calc R U
C3 C 0.0642(12) -0.0712(9) 0.5572(5) 0.067(3) Uani 1 1 d . .
H3 H 0.1754 -0.0781 0.5514 0.080 Uiso 1 1 calc R U
C4 C -0.0501(11) -0.0267(8) 0.5060(5) 0.050(2) Uani 1 1 d . .
C5 C -0.0384(10) 0.0133(7) 0.4277(4) 0.046(2) Uani 1 1 d . .
C6 C 0.1174(10) -0.0176(7) 0.3899(4) 0.0421(18) Uani 1 1 d . .
H6 H 0.2136 -0.0605 0.4156 0.051 Uiso 1 1 calc R U
C7 C 0.1278(9) 0.0156(7) 0.3145(4) 0.0402(18) Uani 1 1 d . .
C8 C 0.2798(9) -0.0078(7) 0.2636(4) 0.0399(18) Uani 1 1 d . .
C9 C 0.4396(10) -0.0647(8) 0.2879(5) 0.050(2) Uani 1 1 d . .
H9 H 0.4579 -0.0916 0.3381 0.060 Uiso 1 1 calc R U
C10 C 0.5695(10) -0.0803(8) 0.2368(5) 0.054(2) Uani 1 1 d . .
H10 H 0.6779 -0.1168 0.2522 0.065 Uiso 1 1 calc R U
C11 C 0.5419(10) -0.0432(8) 0.1639(5) 0.057(2) Uani 1 1 d . .
H11 H 0.6300 -0.0523 0.1287 0.068 Uiso 1 1 calc R U
C12 C 0.3802(10) 0.0083(8) 0.1431(5) 0.052(2) Uani 1 1 d . .
H12 H 0.3613 0.0306 0.0927 0.062 Uiso 1 1 calc R U
C13 C -0.1818(9) 0.0838(7) 0.3872(4) 0.0431(18) Uani 1 1 d . .
H13 H -0.2867 0.1083 0.4114 0.052 Uiso 1 1 calc R U
C14 C -0.1649(9) 0.1156(7) 0.3124(4) 0.0396(18) Uani 1 1 d . .
C15 C -0.2992(9) 0.1910(7) 0.2612(4) 0.0409(18) Uani 1 1 d . .
C16 C -0.4645(10) 0.2451(7) 0.2845(5) 0.049(2) Uani 1 1 d . .
H16 H -0.4982 0.2340 0.3343 0.059 Uiso 1 1 calc R U
C17 C -0.5779(10) 0.3155(8) 0.2328(5) 0.057(2) Uani 1 1 d . .
H17 H -0.6906 0.3497 0.2466 0.069 Uiso 1 1 calc R U
C18 C -0.5228(10) 0.3345(8) 0.1607(5) 0.053(2) Uani 1 1 d . .
H18 H -0.5973 0.3845 0.1251 0.064 Uiso 1 1 calc R U
C19 C -0.3563(10) 0.2791(7) 0.1412(4) 0.050(2) Uani 1 1 d . .
H19 H -0.3203 0.2921 0.0919 0.060 Uiso 1 1 calc R U
C20 C 0.0647(9) 0.2771(8) 0.0582(4) 0.0552(19) Uani 1 1 d . .
C21 C 0.0978(10) 0.3278(8) -0.0222(4) 0.074(2) Uani 1 1 d . .
H21 H 0.0063 0.3285 -0.0512 0.088 Uiso 1 1 calc R U
C22 C 0.1024(12) 0.4722(8) -0.0291(6) 0.111(3) Uani 1 1 d . .
H22A H 0.0112 0.5280 0.0003 0.166 Uiso 1 1 calc R U
H22B H 0.0937 0.5081 -0.0803 0.166 Uiso 1 1 calc R U
H22C H 0.2053 0.4710 -0.0116 0.166 Uiso 1 1 calc R U
C23 C 0.2583(12) 0.2284(9) -0.0546(5) 0.064(2) Uani 1 1 d . .
C24 C 0.2529(11) 0.1681(8) -0.1197(4) 0.080(2) Uani 1 1 d . U
H24 H 0.1502 0.1868 -0.1395 0.096 Uiso 1 1 calc R U
C25 C 0.3906(13) 0.0836(9) -0.1549(5) 0.089(2) Uani 1 1 d . U
H25 H 0.3822 0.0461 -0.1978 0.107 Uiso 1 1 calc R U
C26 C 0.5407(13) 0.0561(9) -0.1254(5) 0.067(2) Uani 1 1 d . U
C27 C 0.6970(13) -0.0317(9) -0.1608(5) 0.088(2) Uani 1 1 d . U
H27 H 0.6943 -0.0689 -0.2047 0.106 Uiso 1 1 calc R U
C28 C 0.8386(11) -0.0571(8) -0.1306(5) 0.080(2) Uani 1 1 d . .
C29 C 0.8507(12) -0.0072(9) -0.0642(5) 0.091(2) Uani 1 1 d . .
H29 H 0.9531 -0.0287 -0.0435 0.109 Uiso 1 1 calc R U
C30 C 0.7068(11) 0.0752(9) -0.0296(5) 0.093(2) Uani 1 1 d . .
H30 H 0.7120 0.1079 0.0154 0.111 Uiso 1 1 calc R U
C31 C 0.5569(9) 0.1090(7) -0.0612(4) 0.0706(19) Uani 1 1 d . .
C32 C 0.4049(10) 0.1997(8) -0.0254(4) 0.077(2) Uani 1 1 d . .
H32 H 0.4112 0.2370 0.0179 0.093 Uiso 1 1 calc R U
C33 C 1.1327(13) -0.1786(12) -0.1347(7) 0.137(4) Uani 1 1 d . .
H33A H 1.1789 -0.1078 -0.1470 0.205 Uiso 1 1 calc R U
H33B H 1.2082 -0.2612 -0.1524 0.205 Uiso 1 1 calc R U
H33C H 1.1153 -0.1908 -0.0816 0.205 Uiso 1 1 calc R U
C34 C 0.6393(16) 0.7051(15) 0.0059(5) 0.141(6) Uani 1 1 d . .
H34 H 0.7204 0.7078 -0.0313 0.169 Uiso 1 1 calc R U
C35 C 0.4789(15) 0.7526(14) -0.0034(6) 0.107(4) Uani 1 1 d . .
H35 H 0.4273 0.7935 -0.0473 0.129 Uiso 1 1 calc R U
C36 C 0.4017(12) 0.7305(10) 0.0641(5) 0.067(2) Uani 1 1 d . .
H36 H 0.2875 0.7552 0.0741 0.081 Uiso 1 1 calc R U
C37 C 0.5179(11) 0.6674(9) 0.1132(5) 0.053(2) Uani 1 1 d . .
C38 C 0.5142(10) 0.6278(7) 0.1921(4) 0.0408(18) Uani 1 1 d . .
C39 C 0.3589(9) 0.6605(7) 0.2324(4) 0.0393(17) Uani 1 1 d . .
H39 H 0.2607 0.7051 0.2084 0.047 Uiso 1 1 calc R U
C40 C 0.3558(9) 0.6254(6) 0.3072(4) 0.0366(17) Uani 1 1 d . .
C41 C 0.2046(9) 0.6489(7) 0.3574(4) 0.0383(17) Uani 1 1 d . .
C42 C 0.0432(10) 0.7029(7) 0.3350(4) 0.0452(19) Uani 1 1 d . .
H42 H 0.0216 0.7307 0.2852 0.054 Uiso 1 1 calc R U
C43 C -0.0867(10) 0.7149(8) 0.3890(5) 0.050(2) Uani 1 1 d . .
H43 H -0.1965 0.7511 0.3754 0.060 Uiso 1 1 calc R U
C44 C -0.0517(10) 0.6730(7) 0.4622(5) 0.051(2) Uani 1 1 d . .
H44 H -0.1374 0.6820 0.4986 0.062 Uiso 1 1 calc R U
C45 C 0.1125(9) 0.6172(8) 0.4813(4) 0.0459(19) Uani 1 1 d . .
H45 H 0.1365 0.5875 0.5307 0.055 Uiso 1 1 calc R U
C46 C 0.6575(9) 0.5619(7) 0.2300(4) 0.0438(19) Uani 1 1 d . .
H46 H 0.7613 0.5398 0.2048 0.053 Uiso 1 1 calc R U
C47 C 0.6439(9) 0.5296(7) 0.3057(4) 0.0388(18) Uani 1 1 d . .
C48 C 0.7805(9) 0.4552(7) 0.3555(4) 0.0390(17) Uani 1 1 d . .
C49 C 0.9471(11) 0.4029(8) 0.3327(5) 0.055(2) Uani 1 1 d . .
H49 H 0.9815 0.4154 0.2831 0.065 Uiso 1 1 calc R U
C50 C 1.0599(11) 0.3328(8) 0.3842(5) 0.061(2) Uani 1 1 d . .
H50 H 1.1708 0.2923 0.3689 0.073 Uiso 1 1 calc R U
C51 C 1.0119(11) 0.3214(9) 0.4577(6) 0.059(2) Uani 1 1 d . .
H51 H 1.0897 0.2786 0.4933 0.071 Uiso 1 1 calc R U
C52 C 0.8443(10) 0.3750(8) 0.4781(5) 0.050(2) Uani 1 1 d . .
H52 H 0.8090 0.3653 0.5278 0.060 Uiso 1 1 calc R U
C53 C 0.4617(8) 0.3260(7) 0.5428(4) 0.0494(18) Uani 1 1 d . .
C54 C 0.4590(8) 0.2395(6) 0.6147(4) 0.0582(16) Uani 1 1 d . .
H54 H 0.4881 0.1460 0.6023 0.070 Uiso 1 1 calc R U
C55 C 0.5921(9) 0.2436(8) 0.6645(4) 0.081(2) Uani 1 1 d . .
H55A H 0.6990 0.2136 0.6385 0.122 Uiso 1 1 calc R U
H55B H 0.5929 0.1852 0.7093 0.122 Uiso 1 1 calc R U
H55C H 0.5676 0.3345 0.6771 0.122 Uiso 1 1 calc R U
C56 C 0.2880(8) 0.2796(6) 0.6533(3) 0.0573(16) Uani 1 1 d . .
C57 C 0.2191(12) 0.4006(9) 0.6821(5) 0.068(2) Uani 1 1 d . .
H57 H 0.2751 0.4624 0.6750 0.081 Uiso 1 1 calc R U
C58 C 0.0629(9) 0.4356(6) 0.7229(4) 0.0642(17) Uani 1 1 d . .
C59 C -0.0065(14) 0.5576(10) 0.7550(6) 0.088(3) Uani 1 1 d . .
H59 H 0.0478 0.6207 0.7476 0.105 Uiso 1 1 calc R U
C60 C -0.1530(13) 0.5873(10) 0.7974(5) 0.095(3) Uani 1 1 d . .
H60 H -0.1957 0.6687 0.8192 0.114 Uiso 1 1 calc R U
C61 C -0.2382(11) 0.4948(9) 0.8076(4) 0.087(2) Uani 1 1 d . .
C62 C -0.1763(10) 0.3759(8) 0.7769(4) 0.077(2) Uani 1 1 d . .
H62 H -0.2332 0.3147 0.7844 0.092 Uiso 1 1 calc R U
C63 C -0.0228(8) 0.3434(7) 0.7326(3) 0.0609(16) Uani 1 1 d . .
C64 C 0.0473(9) 0.2207(8) 0.7005(4) 0.0711(18) Uani 1 1 d . .
H64 H -0.0096 0.1595 0.7051 0.085 Uiso 1 1 calc R U
C65 C 0.1967(9) 0.1898(7) 0.6628(4) 0.0657(17) Uani 1 1 d . .
H65 H 0.2409 0.1070 0.6424 0.079 Uiso 1 1 calc R U
C66 C -0.4682(16) 0.4484(12) 0.8680(9) 0.181(7) Uani 1 1 d . .
H66A H -0.4837 0.4142 0.8233 0.271 Uiso 1 1 calc R U
H66B H -0.5746 0.4945 0.8915 0.271 Uiso 1 1 calc R U
H66C H -0.4060 0.3746 0.9014 0.271 Uiso 1 1 calc R U
N1 N 0.2494(8) 0.0280(6) 0.1911(3) 0.0427(16) Uani 1 1 d . .
N2 N -0.0119(8) 0.0788(6) 0.2772(3) 0.0389(15) Uani 1 1 d . .
N3 N -0.2445(7) 0.2075(6) 0.1902(3) 0.0410(15) Uani 1 1 d . .
N11 N 0.2377(8) 0.6053(6) 0.4294(3) 0.0431(16) Uani 1 1 d . .
N12 N 0.4954(7) 0.5632(6) 0.3434(3) 0.0389(15) Uani 1 1 d . .
N13 N 0.7312(7) 0.4412(6) 0.4273(3) 0.0437(16) Uani 1 1 d . .
O1 O -0.1999(7) -0.0303(6) 0.5361(3) 0.0681(16) Uani 1 1 d . .
O2 O 0.0242(7) 0.1724(6) 0.0662(3) 0.0554(14) Uani 1 1 d . .
O1W O 0.3946(11) 0.0703(7) 0.4519(5) 0.124(3) Uani 1 1 d D .
O3 O 0.0786(9) 0.3345(6) 0.1110(4) 0.092(2) Uani 1 1 d . .
O2W O 1.0654(8) 0.5604(6) 0.1741(3) 0.0758(17) Uani 1 1 d D .
O4 O 0.9793(9) -0.1430(7) -0.1684(4) 0.112(2) Uani 1 1 d . .
O5 O 0.6718(8) 0.6498(8) 0.0790(3) 0.106(3) Uani 1 1 d . .
O6 O 0.4696(7) 0.4438(5) 0.5483(3) 0.0525(14) Uani 1 1 d . .
O7 O 0.4527(8) 0.2857(5) 0.4826(3) 0.0729(16) Uani 1 1 d . .
O8 O -0.3822(9) 0.5378(7) 0.8505(4) 0.118(2) Uani 1 1 d . .
Cu1 Cu 0.00450(7) 0.10608(5) 0.16886(4) 0.0425(2) Uani 1 1 d . .
Cu2 Cu 0.48307(6) 0.53050(5) 0.44979(4) 0.0412(2) Uani 1 1 d . .
Cl1 Cl -0.0273(2) -0.11296(17) 0.14396(11) 0.0512(5) Uani 1 1 d . .
Cl2 Cl 0.5072(2) 0.74843(18) 0.48097(12) 0.0554(5) Uani 1 1 d . .
C67 C -0.546(2) -0.290(2) 0.6791(9) 0.241(10) Uani 1 1 d D U
H67A H -0.4400 -0.3601 0.6764 0.289 Uiso 1 1 calc DR U
H67B H -0.6242 -0.3116 0.6527 0.289 Uiso 1 1 calc R U
C67C H -0.5851 -0.2807 0.7303 0.289 Uiso 1 1 calc R U
O9 O -0.5315(13) -0.1688(12) 0.6475(7) 0.194(4) Uani 1 1 d . U
H9A H -0.5443 -0.1615 0.6026 0.233 Uiso 1 1 calc R U
H2WA H 1.015(9) 0.650(3) 0.149(3) 0.09(2) Uiso 1 1 d D .
H2WB H 1.060(7) 0.507(4) 0.135(2) 0.054(18) Uiso 1 1 d D .
H1WB H 0.432(15) -0.029(4) 0.447(7) 0.20(4) Uiso 1 1 d D .
H1WA H 0.417(14) 0.155(7) 0.462(8) 0.20(4) Uiso 1 1 d D .

loop_
_atom_site_aniso_label
_atom_site_aniso_U_11
_atom_site_aniso_U_22
_atom_site_aniso_U_33
_atom_site_aniso_U_23
_atom_site_aniso_U_13
_atom_site_aniso_U_12
C1 0.079(7) 0.075(5) 0.064(6) 0.010(4) 0.019(5) -0.018(5)
C2 0.094(9) 0.083(6) 0.053(5) 0.012(4) -0.001(5) -0.019(6)
C3 0.052(5) 0.082(6) 0.057(5) 0.003(4) -0.011(4) -0.012(4)
C4 0.042(5) 0.047(4) 0.056(5) -0.002(3) 0.007(4) -0.012(4)
C5 0.038(5) 0.040(4) 0.060(5) -0.011(4) 0.009(4) -0.015(4)
C6 0.039(5) 0.040(4) 0.048(5) -0.009(3) -0.006(3) -0.011(3)
C7 0.031(5) 0.043(4) 0.049(4) -0.011(3) -0.002(4) -0.013(4)
C8 0.028(5) 0.030(4) 0.059(5) -0.007(3) -0.001(4) -0.007(3)
C9 0.031(5) 0.060(5) 0.061(5) -0.009(4) -0.003(4) -0.018(4)
C10 0.030(5) 0.053(5) 0.078(6) -0.006(4) -0.008(4) -0.010(4)
C11 0.027(5) 0.068(5) 0.068(5) -0.008(4) 0.005(4) -0.008(4)
C12 0.045(5) 0.053(4) 0.053(5) 0.000(3) 0.008(4) -0.014(4)
C13 0.031(5) 0.041(4) 0.054(5) -0.006(3) 0.005(3) -0.010(3)
C14 0.033(5) 0.041(4) 0.045(4) -0.007(3) 0.004(3) -0.013(3)
C15 0.031(5) 0.036(4) 0.056(5) -0.007(3) -0.005(4) -0.010(3)
C16 0.027(4) 0.047(4) 0.067(5) -0.008(4) 0.013(4) -0.008(3)
C17 0.023(5) 0.056(5) 0.078(6) -0.006(4) -0.008(4) 0.005(4)
C18 0.046(5) 0.048(4) 0.057(5) -0.003(3) -0.013(4) -0.004(3)
C19 0.045(5) 0.049(4) 0.051(4) -0.008(3) -0.009(4) -0.007(4)
C20 0.038(4) 0.060(4) 0.061(4) 0.005(3) -0.005(3) -0.010(3)
C21 0.055(5) 0.091(5) 0.068(5) 0.020(4) -0.005(4) -0.023(4)
C22 0.085(6) 0.072(5) 0.137(8) 0.036(5) 0.028(5) -0.002(4)
C23 0.059(6) 0.072(5) 0.055(5) 0.014(4) -0.005(4) -0.021(5)
C24 0.081(6) 0.090(5) 0.066(5) 0.013(4) -0.012(4) -0.032(4)
C25 0.109(8) 0.103(6) 0.069(5) 0.009(4) -0.015(5) -0.055(6)
C26 0.085(6) 0.064(5) 0.053(4) 0.012(3) -0.008(4) -0.028(4)
C27 0.111(8) 0.093(6) 0.069(5) 0.008(4) -0.006(5) -0.050(5)
C28 0.079(6) 0.080(5) 0.079(5) 0.007(4) -0.005(4) -0.029(4)
C29 0.086(6) 0.095(6) 0.089(6) -0.021(5) 0.001(5) -0.025(5)
C30 0.080(6) 0.106(6) 0.092(6) -0.023(5) -0.012(5) -0.025(5)
C31 0.060(5) 0.081(5) 0.071(5) 0.015(4) -0.019(4) -0.028(4)
C32 0.068(5) 0.092(5) 0.067(5) 0.006(4) -0.003(4) -0.026(4)
C33 0.074(7) 0.131(9) 0.193(12) -0.053(8) 0.025(7) -0.015(6)
C34 0.084(9) 0.229(16) 0.051(6) 0.028(7) 0.017(6) 0.003(9)
C35 0.072(7) 0.155(11) 0.061(6) 0.009(6) -0.019(5) 0.003(7)
C36 0.047(5) 0.081(5) 0.065(6) -0.004(4) -0.005(4) -0.011(4)
C37 0.044(5) 0.060(5) 0.050(5) -0.006(4) 0.006(4) -0.010(4)
C38 0.041(5) 0.040(4) 0.040(4) -0.004(3) -0.005(3) -0.010(3)
C39 0.024(4) 0.039(4) 0.051(5) 0.000(3) 0.000(3) -0.009(3)
C40 0.028(5) 0.031(3) 0.050(4) -0.004(3) 0.000(3) -0.009(3)
C41 0.031(5) 0.042(4) 0.045(4) -0.009(3) 0.001(3) -0.016(4)
C42 0.035(5) 0.040(4) 0.058(5) -0.002(3) -0.006(4) -0.009(4)
C43 0.029(5) 0.055(5) 0.065(5) -0.014(4) 0.007(4) -0.011(4)
C44 0.036(5) 0.048(4) 0.071(5) -0.014(4) 0.014(4) -0.017(4)
C45 0.033(5) 0.056(4) 0.050(4) -0.009(3) 0.002(4) -0.016(4)
C46 0.025(4) 0.046(4) 0.054(5) -0.006(3) 0.006(3) -0.006(3)
C47 0.025(4) 0.029(3) 0.059(5) -0.008(3) -0.003(3) -0.004(3)
C48 0.027(4) 0.034(4) 0.051(4) 0.000(3) 0.003(3) -0.006(3)
C49 0.034(5) 0.056(5) 0.067(5) 0.006(4) -0.006(4) -0.011(4)
C50 0.038(5) 0.053(5) 0.083(6) 0.001(4) 0.005(5) -0.009(4)
C51 0.036(5) 0.053(4) 0.085(6) 0.000(4) -0.016(4) -0.009(4)
C52 0.036(5) 0.050(4) 0.059(5) 0.001(3) -0.002(4) -0.010(3)
C53 0.033(4) 0.053(4) 0.059(4) 0.006(3) 0.000(3) -0.014(3)
C54 0.056(4) 0.051(3) 0.062(4) 0.009(3) -0.004(3) -0.016(3)
C55 0.061(5) 0.093(5) 0.083(5) 0.028(4) -0.022(4) -0.023(4)
C56 0.055(4) 0.062(4) 0.050(4) 0.013(3) -0.006(3) -0.019(3)
C57 0.067(7) 0.073(6) 0.065(5) 0.014(4) -0.002(4) -0.033(5)
C58 0.075(5) 0.062(4) 0.060(4) 0.000(3) -0.005(3) -0.029(3)
C59 0.110(9) 0.078(6) 0.086(7) -0.016(5) 0.010(6) -0.046(6)
C60 0.110(8) 0.095(6) 0.078(6) -0.023(5) 0.020(5) -0.034(6)
C61 0.092(7) 0.095(6) 0.070(5) -0.008(4) 0.013(4) -0.030(5)
C62 0.072(5) 0.088(5) 0.073(5) -0.004(4) 0.008(4) -0.034(4)
C63 0.062(4) 0.072(4) 0.052(4) 0.001(3) -0.009(3) -0.028(3)
C64 0.062(5) 0.081(5) 0.081(5) -0.006(4) -0.012(4) -0.036(4)
C65 0.065(5) 0.070(4) 0.066(4) -0.001(3) -0.008(3) -0.029(4)
C66 0.139(11) 0.138(10) 0.257(16) -0.036(10) 0.128(11) -0.065(8)
N1 0.033(4) 0.049(4) 0.044(4) -0.007(3) 0.001(3) -0.011(3)
N2 0.028(4) 0.040(3) 0.047(4) -0.007(3) -0.001(3) -0.009(3)
N3 0.036(4) 0.041(3) 0.045(4) -0.008(3) -0.003(3) -0.010(3)
N11 0.033(4) 0.040(3) 0.058(4) -0.008(3) 0.003(3) -0.015(3)
N12 0.021(4) 0.039(3) 0.052(4) -0.005(3) 0.002(3) -0.005(3)
N13 0.028(4) 0.036(3) 0.062(4) 0.000(3) -0.002(3) -0.006(3)
O1 0.056(4) 0.071(3) 0.071(4) 0.003(3) 0.018(3) -0.021(3)
O2 0.052(3) 0.067(3) 0.053(3) -0.007(2) 0.003(2) -0.029(3)
O1W 0.123(7) 0.069(5) 0.190(8) -0.027(5) -0.076(6) -0.023(4)
O3 0.136(6) 0.070(4) 0.081(4) -0.002(3) -0.017(4) -0.047(4)
O2W 0.096(5) 0.061(4) 0.072(4) 0.002(3) -0.018(3) -0.029(3)
O4 0.092(5) 0.107(4) 0.122(5) -0.036(4) 0.017(4) -0.013(4)
O5 0.044(4) 0.175(7) 0.056(4) 0.021(4) 0.006(3) 0.006(4)
O6 0.053(3) 0.055(3) 0.051(3) 0.005(2) -0.006(2) -0.022(2)
O7 0.100(4) 0.055(3) 0.069(3) -0.006(2) -0.006(3) -0.033(3)
O8 0.111(5) 0.114(5) 0.113(5) -0.024(4) 0.054(4) -0.029(4)
Cu1 0.0311(5) 0.0462(5) 0.0482(5) -0.0063(4) 0.0001(4) -0.0105(4)
Cu2 0.0303(5) 0.0433(5) 0.0472(5) -0.0012(4) 0.0003(4) -0.0103(4)
Cl1 0.0389(12) 0.0465(10) 0.0677(12) -0.0070(9) -0.0041(9) -0.0131(9)
Cl2 0.0393(13) 0.0451(10) 0.0816(14) -0.0112(9) -0.0022(10) -0.0126(9)
C67 0.247(18) 0.231(17) 0.162(12) 0.088(12) 0.029(12) -0.019(14)
O9 0.181(9) 0.212(10) 0.188(9) -0.081(8) -0.023(7) -0.041(8)

loop_
_atom_type_symbol
_atom_type_description
_atom_type_scat_dispersion_real
_atom_type_scat_dispersion_imag
_atom_type_scat_source
C C 0.0033 0.0016 'International Tables Vol C Tables 4.2.6.8 and 6.1.1.4'
H H 0.0000 0.0000 'International Tables Vol C Tables 4.2.6.8 and 6.1.1.4'
N N 0.0061 0.0033 'International Tables Vol C Tables 4.2.6.8 and 6.1.1.4'
O O 0.0106 0.0060 'International Tables Vol C Tables 4.2.6.8 and 6.1.1.4'
Cu Cu 0.3201 1.2651 'International Tables Vol C Tables 4.2.6.8 and 6.1.1.4'
Cl Cl 0.1484 0.1585 'International Tables Vol C Tables 4.2.6.8 and 6.1.1.4'

loop_
_geom_angle_atom_site_label_1
_geom_angle_atom_site_label_2
_geom_angle_atom_site_label_3
_geom_angle
C2 C1 O1 111.1(9)
C2 C1 H1 124.4
O1 C1 H1 124.4
C1 C2 C3 107.3(9)
C1 C2 H2 126.4
C3 C2 H2 126.4
C4 C3 C2 104.5(9)
C4 C3 H3 127.7
C2 C3 H3 127.7
C3 C4 O1 110.4(7)
C3 C4 C5 131.9(8)
O1 C4 C5 117.6(8)
C6 C5 C13 118.5(7)
C6 C5 C4 119.8(8)
C13 C5 C4 121.7(7)
C7 C6 C5 119.7(8)
C7 C6 H6 120.2
C5 C6 H6 120.2
N2 C7 C6 120.2(7)
N2 C7 C8 111.3(7)
C6 C7 C8 128.5(7)
N1 C8 C9 122.1(7)
N1 C8 C7 114.6(7)
C9 C8 C7 123.3(7)
C10 C9 C8 118.5(8)
C10 C9 H9 120.8
C8 C9 H9 120.8
C11 C10 C9 120.4(8)
C11 C10 H10 119.8
C9 C10 H10 119.8
C10 C11 C12 118.2(8)
C10 C11 H11 120.9
C12 C11 H11 120.9
N1 C12 C11 123.6(8)
N1 C12 H12 118.2
C11 C12 H12 118.2
C14 C13 C5 119.6(7)
C14 C13 H13 120.2
C5 C13 H13 120.2
N2 C14 C13 120.0(7)
N2 C14 C15 112.6(6)
C13 C14 C15 127.3(7)
N3 C15 C16 122.5(7)
N3 C15 C14 113.9(6)
C16 C15 C14 123.5(7)
C17 C16 C15 118.8(8)
C17 C16 H16 120.6
C15 C16 H16 120.6
C18 C17 C16 118.9(8)
C18 C17 H17 120.5
C16 C17 H17 120.5
C17 C18 C19 119.4(8)
C17 C18 H18 120.3
C19 C18 H18 120.3
N3 C19 C18 122.6(7)
N3 C19 H19 118.7
C18 C19 H19 118.7
O3 C20 O2 122.6(7)
O3 C20 C21 121.6(8)
O2 C20 C21 115.7(7)
C23 C21 C20 109.4(6)
C23 C21 C22 111.6(7)
C20 C21 C22 112.7(8)
C23 C21 H21 107.6
C20 C21 H21 107.6
C22 C21 H21 107.6
C21 C22 H22A 109.5
C21 C22 H22B 109.5
H22A C22 H22B 109.5
C21 C22 H22C 109.5
H22A C22 H22C 109.5
H22B C22 H22C 109.5
C32 C23 C24 118.3(8)
C32 C23 C21 122.6(8)
C24 C23 C21 119.1(8)
C25 C24 C23 123.4(8)
C25 C24 H24 118.3
C23 C24 H24 118.3
C26 C25 C24 118.1(9)
C26 C25 H25 121.0
C24 C25 H25 121.0
C25 C26 C31 122.3(9)
C25 C26 C27 121.8(9)
C31 C26 C27 115.9(9)
C28 C27 C26 120.2(9)
C28 C27 H27 119.9
C26 C27 H27 119.9
C27 C28 C29 122.8(9)
C27 C28 O4 115.6(9)
C29 C28 O4 121.6(8)
C30 C29 C28 118.5(9)
C30 C29 H29 120.8
C28 C29 H29 120.8
C31 C30 C29 120.5(8)
C31 C30 H30 119.7
C29 C30 H30 119.7
C30 C31 C26 122.0(8)
C30 C31 C32 120.4(7)
C26 C31 C32 117.6(7)
C23 C32 C31 120.3(8)
C23 C32 H32 119.9
C31 C32 H32 119.9
O4 C33 H33A 109.5
O4 C33 H33B 109.5
H33A C33 H33B 109.5
O4 C33 H33C 109.5
H33A C33 H33C 109.5
H33B C33 H33C 109.5
C35 C34 O5 110.9(9)
C35 C34 H34 124.6
O5 C34 H34 124.6
C34 C35 C36 106.8(9)
C34 C35 H35 126.6
C36 C35 H35 126.6
C37 C36 C35 108.8(9)
C37 C36 H36 125.6
C35 C36 H36 125.6
C36 C37 O5 109.1(7)
C36 C37 C38 134.5(9)
O5 C37 C38 116.1(8)
C46 C38 C39 118.9(7)
C46 C38 C37 122.4(7)
C39 C38 C37 118.7(7)
C40 C39 C38 118.7(7)
C40 C39 H39 120.7
C38 C39 H39 120.7
N12 C40 C39 121.9(7)
N12 C40 C41 112.4(6)
C39 C40 C41 125.8(7)
N11 C41 C42 121.3(7)
N11 C41 C40 113.4(7)
C42 C41 C40 125.2(7)
C41 C42 C43 118.4(8)
C41 C42 H42 120.8
C43 C42 H42 120.8
C44 C43 C42 119.7(8)
C44 C43 H43 120.1
C42 C43 H43 120.1
C43 C44 C45 119.4(7)
C43 C44 H44 120.3
C45 C44 H44 120.3
N11 C45 C44 120.9(7)
N11 C45 H45 119.5
C44 C45 H45 119.5
C47 C46 C38 118.9(7)
C47 C46 H46 120.5
C38 C46 H46 120.5
N12 C47 C46 121.5(7)
N12 C47 C48 111.3(6)
C46 C47 C48 127.3(7)
N13 C48 C49 120.7(7)
N13 C48 C47 114.3(6)
C49 C48 C47 124.9(7)
C50 C49 C48 119.0(8)
C50 C49 H49 120.5
C48 C49 H49 120.5
C51 C50 C49 120.8(8)
C51 C50 H50 119.6
C49 C50 H50 119.6
C50 C51 C52 118.2(8)
C50 C51 H51 120.9
C52 C51 H51 120.9
N13 C52 C51 121.3(8)
N13 C52 H52 119.3
C51 C52 H52 119.3
O7 C53 O6 122.6(6)
O7 C53 C54 120.9(7)
O6 C53 C54 116.5(7)
C53 C54 C56 111.6(5)
C53 C54 C55 109.9(6)
C56 C54 C55 112.5(6)
C53 C54 H54 107.5
C56 C54 H54 107.5
C55 C54 H54 107.5
C54 C55 H55A 109.5
C54 C55 H55B 109.5
H55A C55 H55B 109.5
C54 C55 H55C 109.5
H55A C55 H55C 109.5
H55B C55 H55C 109.5
C57 C56 C65 117.7(7)
C57 C56 C54 121.2(7)
C65 C56 C54 121.0(6)
C56 C57 C58 121.6(8)
C56 C57 H57 119.2
C58 C57 H57 119.2
C59 C58 C63 118.6(8)
C59 C58 C57 122.2(8)
C63 C58 C57 119.2(7)
C60 C59 C58 121.6(9)
C60 C59 H59 119.2
C58 C59 H59 119.2
C59 C60 C61 119.9(9)
C59 C60 H60 120.1
C61 C60 H60 120.1
C62 C61 O8 126.0(8)
C62 C61 C60 120.5(8)
O8 C61 C60 113.5(8)
C61 C62 C63 120.2(7)
C61 C62 H62 119.9
C63 C62 H62 119.9
C64 C63 C58 118.5(6)
C64 C63 C62 122.2(6)
C58 C63 C62 119.3(6)
C65 C64 C63 120.8(6)
C65 C64 H64 119.6
C63 C64 H64 119.6
C64 C65 C56 122.1(7)
C64 C65 H65 119.0
C56 C65 H65 119.0
O8 C66 H66A 109.5
O8 C66 H66B 109.5
H66A C66 H66B 109.5
O8 C66 H66C 109.5
H66A C66 H66C 109.5
H66B C66 H66C 109.5
C12 N1 C8 117.2(7)
C12 N1 Cu1 128.0(6)
C8 N1 Cu1 114.9(5)
C7 N2 C14 121.9(7)
C7 N2 Cu1 119.3(5)
C14 N2 Cu1 118.6(5)
C19 N3 C15 117.7(7)
C19 N3 Cu1 127.4(5)
C15 N3 Cu1 114.8(5)
C45 N11 C41 120.2(7)
C45 N11 Cu2 125.1(5)
C41 N11 Cu2 114.7(5)
C40 N12 C47 120.1(6)
C40 N12 Cu2 119.7(5)
C47 N12 Cu2 120.1(5)
C48 N13 C52 119.8(7)
C48 N13 Cu2 114.6(5)
C52 N13 Cu2 125.5(5)
C1 O1 C4 106.7(8)
C20 O2 Cu1 113.1(5)
H1WB O1W H1WA 151(8)
H2WA O2W H2WB 99(3)
C28 O4 C33 116.7(8)
C37 O5 C34 104.4(8)
C53 O6 Cu2 108.7(5)
C61 O8 C66 117.4(8)
O2 Cu1 N2 166.8(2)
O2 Cu1 N1 99.4(2)
N2 Cu1 N1 79.5(3)
O2 Cu1 N3 99.0(2)
N2 Cu1 N3 79.1(2)
N1 Cu1 N3 156.2(2)
O2 Cu1 Cl1 96.51(17)
N2 Cu1 Cl1 96.73(18)
N1 Cu1 Cl1 96.87(18)
N3 Cu1 Cl1 95.91(17)
N12 Cu2 O6 161.8(2)
N12 Cu2 N11 79.5(3)
O6 Cu2 N11 99.3(2)
N12 Cu2 N13 79.2(3)
O6 Cu2 N13 98.2(2)
N11 Cu2 N13 157.1(3)
N12 Cu2 Cl2 97.94(18)
O6 Cu2 Cl2 100.24(18)
N11 Cu2 Cl2 96.87(17)
N13 Cu2 Cl2 94.45(18)
O9 C67 H67A 109.5
O9 C67 H67B 109.5
H67A C67 H67B 109.5
O9 C67 C67C 109.5
H67A C67 C67C 109.5
H67B C67 C67C 109.5
C67 O9 H9A 109.5

loop_
_geom_bond_atom_site_label_1
_geom_bond_atom_site_label_2
_geom_bond_distance
C1 C2 1.301(13)
C1 O1 1.338(10)
C1 H1 0.9300
C2 C3 1.444(12)
C2 H2 0.9300
C3 C4 1.336(12)
C3 H3 0.9300
C4 O1 1.364(9)
C4 C5 1.436(11)
C5 C6 1.398(10)
C5 C13 1.418(11)
C6 C7 1.371(10)
C6 H6 0.9300
C7 N2 1.352(9)
C7 C8 1.494(10)
C8 N1 1.346(9)
C8 C9 1.383(10)
C9 C10 1.360(11)
C9 H9 0.9300
C10 C11 1.351(11)
C10 H10 0.9300
C11 C12 1.374(11)
C11 H11 0.9300
C12 N1 1.329(9)
C12 H12 0.9300
C13 C14 1.364(10)
C13 H13 0.9300
C14 N2 1.356(9)
C14 C15 1.486(11)
C15 N3 1.342(9)
C15 C16 1.381(10)
C16 C17 1.370(11)
C16 H16 0.9300
C17 C18 1.365(11)
C17 H17 0.9300
C18 C19 1.374(10)
C18 H18 0.9300
C19 N3 1.332(9)
C19 H19 0.9300
C20 O3 1.223(10)
C20 O2 1.262(9)
C20 C21 1.531(10)
C21 C23 1.530(12)
C21 C22 1.532(12)
C21 H21 0.9800
C22 H22A 0.9600
C22 H22B 0.9600
C22 H22C 0.9600
C23 C32 1.332(11)
C23 C24 1.412(12)
C24 C25 1.366(12)
C24 H24 0.9300
C25 C26 1.363(12)
C25 H25 0.9300
C26 C31 1.383(11)
C26 C27 1.480(13)
C27 C28 1.306(12)
C27 H27 0.9300
C28 C29 1.392(11)
C28 O4 1.409(10)
C29 C30 1.385(12)
C29 H29 0.9300
C30 C31 1.370(10)
C30 H30 0.9300
C31 C32 1.471(10)
C32 H32 0.9300
C33 O4 1.413(12)
C33 H33A 0.9600
C33 H33B 0.9600
C33 H33C 0.9600
C34 C35 1.311(15)
C34 O5 1.395(11)
C34 H34 0.9300
C35 C36 1.375(13)
C35 H35 0.9300
C36 C37 1.338(12)
C36 H36 0.9300
C37 O5 1.370(10)
C37 C38 1.442(11)
C38 C46 1.384(10)
C38 C39 1.413(10)
C39 C40 1.364(9)
C39 H39 0.9300
C40 N12 1.338(9)
C40 C41 1.480(9)
C41 N11 1.352(9)
C41 C42 1.382(10)
C42 C43 1.398(10)
C42 H42 0.9300
C43 C44 1.373(11)
C43 H43 0.9300
C44 C45 1.385(11)
C44 H44 0.9300
C45 N11 1.346(8)
C45 H45 0.9300
C46 C47 1.378(10)
C46 H46 0.9300
C47 N12 1.344(9)
C47 C48 1.482(10)
C48 N13 1.337(9)
C48 C49 1.387(11)
C49 C50 1.364(12)
C49 H49 0.9300
C50 C51 1.362(12)
C50 H50 0.9300
C51 C52 1.384(11)
C51 H51 0.9300
C52 N13 1.349(9)
C52 H52 0.9300
C53 O7 1.232(9)
C53 O6 1.286(9)
C53 C54 1.507(9)
C54 C56 1.509(9)
C54 C55 1.532(10)
C54 H54 0.9800
C55 H55A 0.9600
C55 H55B 0.9600
C55 H55C 0.9600
C56 C57 1.353(11)
C56 C65 1.416(9)
C57 C58 1.423(11)
C57 H57 0.9300
C58 C59 1.390(11)
C58 C63 1.400(9)
C59 C60 1.370(13)
C59 H59 0.9300
C60 C61 1.401(12)
C60 H60 0.9300
C61 C62 1.347(11)
C61 O8 1.363(9)
C62 C63 1.435(9)
C62 H62 0.9300
C63 C64 1.398(9)
C64 C65 1.350(9)
C64 H64 0.9300
C65 H65 0.9300
C66 O8 1.384(12)
C66 H66A 0.9600
C66 H66B 0.9600
C66 H66C 0.9600
N1 Cu1 2.034(6)
N2 Cu1 1.948(6)
N3 Cu1 2.057(6)
N11 Cu2 2.029(7)
N12 Cu2 1.917(6)
N13 Cu2 2.034(6)
O2 Cu1 1.924(5)
O1W H1WB 1.00(3)
O1W H1WA 1.02(3)
O2W H2WA 0.98(3)
O2W H2WB 0.963(19)
O6 Cu2 1.924(5)
Cu1 Cl1 2.519(2)
Cu2 Cl2 2.514(2)
C67 O9 1.383(17)
C67 H67A 0.9600
C67 H67B 0.9600
C67 C67C 0.9600
O9 H9A 0.8200

loop_
_geom_hbond_atom_site_label_D
_geom_hbond_atom_site_label_H
_geom_hbond_atom_site_label_A
_geom_hbond_distance_DH
_geom_hbond_distance_HA
_geom_hbond_distance_DA
_geom_hbond_angle_DHA
_geom_hbond_site_symmetry_A
C6 H6 O1W 0.93 2.58 3.169(11) 121.8 .
C6 H6 Cl2 0.93 2.88 3.789(8) 165.9 1_545
C9 H9 Cl2 0.93 2.90 3.801(9) 162.3 1_545
C11 H11 Cl1 0.93 2.82 3.506(9) 131.7 1_655
C36 H36 Cl1 0.93 2.83 3.711(10) 157.7 1_565
C39 H39 Cl1 0.93 2.81 3.723(8) 168.4 1_565
C42 H42 Cl1 0.93 2.86 3.761(8) 162.5 1_565
C44 H44 Cl2 0.93 2.92 3.584(8) 129.1 1_455
C49 H49 O2W 0.93 2.57 3.409(10) 150.8 .
O9 H9A Cl2 0.82 2.44 3.189(10) 152.2 1_445
O1W H1WB Cl2 1.00(3) 2.24(5) 3.195(8) 159(11) 1_545
O2W H2WA Cl1 0.98(3) 2.39(3) 3.258(6) 147(4) 1_665
O2W H2WB O3 0.963(19) 1.88(3) 2.726(9) 146(4) 1_655
C6 H6 O1W 0.93 2.58 3.169(11) 121.8 .
C6 H6 Cl2 0.93 2.88 3.789(8) 165.9 1_545
C9 H9 Cl2 0.93 2.90 3.801(9) 162.3 1_545
C11 H11 Cl1 0.93 2.82 3.506(9) 131.7 1_655
C36 H36 Cl1 0.93 2.83 3.711(10) 157.7 1_565
C39 H39 Cl1 0.93 2.81 3.723(8) 168.4 1_565
C42 H42 Cl1 0.93 2.86 3.761(8) 162.5 1_565
C44 H44 Cl2 0.93 2.92 3.584(8) 129.1 1_455
C49 H49 O2W 0.93 2.57 3.409(10) 150.8 .
O9 H9A Cl2 0.82 2.44 3.189(10) 152.2 1_445
O1W H1WB Cl2 1.00(3) 2.24(5) 3.195(8) 159(11) 1_545
O2W H2WA Cl1 0.98(3) 2.39(3) 3.258(6) 147(4) 1_665
O2W H2WB O3 0.963(19) 1.88(3) 2.726(9) 146(4) 1_655

loop_
_geom_torsion_atom_site_label_1
_geom_torsion_atom_site_label_2
_geom_torsion_atom_site_label_3
_geom_torsion_atom_site_label_4
_geom_torsion
O1 C1 C2 C3 -0.5(11)
C1 C2 C3 C4 -0.1(11)
C2 C3 C4 O1 0.7(10)
C2 C3 C4 C5 -174.7(8)
C3 C4 C5 C6 13.5(14)
O1 C4 C5 C6 -161.6(7)
C3 C4 C5 C13 -166.6(9)
O1 C4 C5 C13 18.2(11)
C13 C5 C6 C7 -2.7(11)
C4 C5 C6 C7 177.2(6)
C5 C6 C7 N2 0.4(11)
C5 C6 C7 C8 -180.0(7)
N2 C7 C8 N1 -4.8(9)
C6 C7 C8 N1 175.6(6)
N2 C7 C8 C9 176.7(6)
C6 C7 C8 C9 -2.9(12)
N1 C8 C9 C10 2.3(11)
C7 C8 C9 C10 -179.4(7)
C8 C9 C10 C11 -1.2(12)
C9 C10 C11 C12 -1.0(13)
C10 C11 C12 N1 2.4(13)
C6 C5 C13 C14 2.2(10)
C4 C5 C13 C14 -177.7(7)
C5 C13 C14 N2 0.5(10)
C5 C13 C14 C15 -178.7(7)
N2 C14 C15 N3 0.5(9)
C13 C14 C15 N3 179.7(7)
N2 C14 C15 C16 -176.6(7)
C13 C14 C15 C16 2.6(12)
N3 C15 C16 C17 1.7(12)
C14 C15 C16 C17 178.6(7)
C15 C16 C17 C18 -2.7(12)
C16 C17 C18 C19 2.1(12)
C17 C18 C19 N3 -0.5(12)
O3 C20 C21 C23 109.6(9)
O2 C20 C21 C23 -69.7(9)
O3 C20 C21 C22 -15.2(11)
O2 C20 C21 C22 165.4(7)
C20 C21 C23 C32 -60.3(11)
C22 C21 C23 C32 65.2(10)
C20 C21 C23 C24 122.1(8)
C22 C21 C23 C24 -112.5(9)
C32 C23 C24 C25 -1.2(12)
C21 C23 C24 C25 176.5(7)
C23 C24 C25 C26 0.3(12)
C24 C25 C26 C31 0.8(13)
C24 C25 C26 C27 -178.5(7)
C25 C26 C27 C28 -179.3(8)
C31 C26 C27 C28 1.2(11)
C26 C27 C28 C29 1.5(13)
C26 C27 C28 O4 179.3(7)
C27 C28 C29 C30 -1.5(13)
O4 C28 C29 C30 -179.1(8)
C28 C29 C30 C31 -1.5(13)
C29 C30 C31 C26 4.4(13)
C29 C30 C31 C32 -178.3(7)
C25 C26 C31 C30 176.4(8)
C27 C26 C31 C30 -4.1(11)
C25 C26 C31 C32 -0.9(11)
C27 C26 C31 C32 178.5(7)
C24 C23 C32 C31 1.1(11)
C21 C23 C32 C31 -176.6(6)
C30 C31 C32 C23 -177.5(8)
C26 C31 C32 C23 -0.1(11)
O5 C34 C35 C36 0.5(17)
C34 C35 C36 C37 -1.0(15)
C35 C36 C37 O5 1.1(12)
C35 C36 C37 C38 174.4(10)
C36 C37 C38 C46 -179.9(9)
O5 C37 C38 C46 -6.9(11)
C36 C37 C38 C39 -1.6(15)
O5 C37 C38 C39 171.4(7)
C46 C38 C39 C40 -0.3(10)
C37 C38 C39 C40 -178.7(7)
C38 C39 C40 N12 1.1(10)
C38 C39 C40 C41 -178.5(6)
N12 C40 C41 N11 1.1(9)
C39 C40 C41 N11 -179.3(6)
N12 C40 C41 C42 -175.6(6)
C39 C40 C41 C42 4.0(11)
N11 C41 C42 C43 1.6(11)
C40 C41 C42 C43 178.0(7)
C41 C42 C43 C44 -0.1(11)
C42 C43 C44 C45 -1.1(12)
C43 C44 C45 N11 0.9(11)
C39 C38 C46 C47 0.5(10)
C37 C38 C46 C47 178.8(7)
C38 C46 C47 N12 -1.4(10)
C38 C46 C47 C48 177.5(7)
N12 C47 C48 N13 -2.6(9)
C46 C47 C48 N13 178.4(7)
N12 C47 C48 C49 177.6(7)
C46 C47 C48 C49 -1.4(12)
N13 C48 C49 C50 2.1(12)
C47 C48 C49 C50 -178.0(7)
C48 C49 C50 C51 -4.1(13)
C49 C50 C51 C52 4.2(13)
C50 C51 C52 N13 -2.2(12)
O7 C53 C54 C56 -98.5(8)
O6 C53 C54 C56 79.8(8)
O7 C53 C54 C55 136.0(7)
O6 C53 C54 C55 -45.7(8)
C53 C54 C56 C57 -67.3(9)
C55 C54 C56 C57 56.8(8)
C53 C54 C56 C65 114.9(7)
C55 C54 C56 C65 -121.0(6)
C65 C56 C57 C58 2.2(11)
C54 C56 C57 C58 -175.7(6)
C56 C57 C58 C59 177.7(8)
C56 C57 C58 C63 -0.9(12)
C63 C58 C59 C60 1.9(14)
C57 C58 C59 C60 -176.7(9)
C58 C59 C60 C61 -1.5(16)
C59 C60 C61 C62 0.8(15)
C59 C60 C61 O8 -179.6(9)
O8 C61 C62 C63 179.9(7)
C60 C61 C62 C63 -0.6(13)
C59 C58 C63 C64 -179.8(7)
C57 C58 C63 C64 -1.2(10)
C59 C58 C63 C62 -1.7(11)
C57 C58 C63 C62 177.0(7)
C61 C62 C63 C64 179.1(7)
C61 C62 C63 C58 1.1(11)
C58 C63 C64 C65 2.0(10)
C62 C63 C64 C65 -176.1(6)
C63 C64 C65 C56 -0.7(10)
C57 C56 C65 C64 -1.4(10)
C54 C56 C65 C64 176.5(6)
C11 C12 N1 C8 -1.5(12)
C11 C12 N1 Cu1 178.8(6)
C9 C8 N1 C12 -0.9(11)
C7 C8 N1 C12 -179.4(6)
C9 C8 N1 Cu1 178.9(5)
C7 C8 N1 Cu1 0.3(8)
C6 C7 N2 C14 2.3(10)
C8 C7 N2 C14 -177.3(6)
C6 C7 N2 Cu1 -172.9(5)
C8 C7 N2 Cu1 7.4(8)
C13 C14 N2 C7 -2.8(10)
C15 C14 N2 C7 176.4(6)
C13 C14 N2 Cu1 172.5(5)
C15 C14 N2 Cu1 -8.3(8)
C18 C19 N3 C15 -0.5(11)
C18 C19 N3 Cu1 174.9(6)
C16 C15 N3 C19 -0.1(11)
C14 C15 N3 C19 -177.2(6)
C16 C15 N3 Cu1 -176.1(6)
C14 C15 N3 Cu1 6.8(8)
C44 C45 N11 C41 0.5(11)
C44 C45 N11 Cu2 178.2(5)
C42 C41 N11 C45 -1.8(10)
C40 C41 N11 C45 -178.6(6)
C42 C41 N11 Cu2 -179.7(5)
C40 C41 N11 Cu2 3.4(7)
C39 C40 N12 C47 -2.1(10)
C41 C40 N12 C47 177.5(6)
C39 C40 N12 Cu2 174.8(5)
C41 C40 N12 Cu2 -5.6(8)
C46 C47 N12 C40 2.3(10)
C48 C47 N12 C40 -176.8(6)
C46 C47 N12 Cu2 -174.6(5)
C48 C47 N12 Cu2 6.3(8)
C49 C48 N13 C52 -0.2(11)
C47 C48 N13 C52 179.9(6)
C49 C48 N13 Cu2 178.0(6)
C47 C48 N13 Cu2 -1.9(8)
C51 C52 N13 C48 0.3(11)
C51 C52 N13 Cu2 -177.7(6)
C2 C1 O1 C4 1.0(10)
C3 C4 O1 C1 -1.1(9)
C5 C4 O1 C1 175.1(7)
O3 C20 O2 Cu1 -4.6(10)
C21 C20 O2 Cu1 174.7(5)
C27 C28 O4 C33 -176.4(8)
C29 C28 O4 C33 1.5(12)
C36 C37 O5 C34 -0.8(12)
C38 C37 O5 C34 -175.5(9)
C35 C34 O5 C37 0.2(15)
O7 C53 O6 Cu2 -4.7(9)
C54 C53 O6 Cu2 177.1(4)
C62 C61 O8 C66 4.2(15)
C60 C61 O8 C66 -175.4(11)
